data_8107134
loop_
_publ_author_name
'El-Hiti, Gamal A.'
'Abdel-Wahab, Bakr F.'
'Alamri, Mesfer'
'Al-Omar, Mohamed A.'
'Ghabbour, Hazem A.'

_publ_section_title
;
 Crystal structure of
 5-(2-chloro-5-nitrophenyl)-3-(4-chlorophenyl)-N-ethyl-4,5-dihydro-1H-pyrazole-1-carbothioamide,
 C18H16Cl2N4O2S
;
_journal_issue 4
_journal_name_full 'Zeitschrift f\"ur Kristallographie - New Crystal Structures'
_journal_page_first 1169
_journal_page_last 1170
_journal_paper_doi 10.1515/ncrs-2016-0109
_journal_volume 231
_journal_year 2016
_chemical_formula_sum 'C18 H16 Cl2 N4 O2 S'
_chemical_formula_weight 423.31
_space_group_IT_number 14
_space_group_name_Hall '-P 2ybc'
_space_group_name_H-M_alt 'P 1 21/c 1'
_symmetry_cell_setting monoclinic
_symmetry_Int_Tables_number 14
_symmetry_space_group_name_Hall '-P 2ybc'
_symmetry_space_group_name_H-M 'P 1 21/c 1'
_atom_sites_solution_hydrogens geom
_atom_sites_solution_primary direct
_atom_sites_solution_secondary difmap
_cell_angle_alpha 90.00
_cell_angle_beta 111.136(2)
_cell_angle_gamma 90.00
_cell_formula_units_Z 4
_cell_length_a 9.1950(5)
_cell_length_b 23.9750(13)
_cell_length_c 9.5514(5)
_cell_measurement_reflns_used 8347
_cell_measurement_temperature 296(2)
_cell_measurement_theta_max 33.10
_cell_measurement_theta_min 2.37
_cell_volume 1963.96(18)
_computing_cell_refinement 'Bruker SAINT'
_computing_data_collection 'Bruker APEX2'
_computing_data_reduction 'Bruker SAINT'
_computing_molecular_graphics 'Bruker SHELXTL'
_computing_publication_material 'Bruker SHELXTL'
_computing_structure_refinement 'SHELXL-2014 (Sheldrick 2014)'
_computing_structure_solution 'SHELXS-97 (Sheldrick 2008)'
_diffrn_ambient_temperature 296(2)
_diffrn_measured_fraction_theta_full 0.965
_diffrn_measured_fraction_theta_max 0.965
_diffrn_measurement_device_type 'Bruker APEX-II CCD'
_diffrn_measurement_method '\f and \w scans'
_diffrn_radiation_monochromator graphite
_diffrn_radiation_source 'fine-focus micro tube'
_diffrn_radiation_type MoK\a
_diffrn_radiation_wavelength 0.71073
_diffrn_reflns_av_R_equivalents 0.0434
_diffrn_reflns_av_sigmaI/netI 0.0335
_diffrn_reflns_limit_h_max 10
_diffrn_reflns_limit_h_min -10
_diffrn_reflns_limit_k_max 28
_diffrn_reflns_limit_k_min -28
_diffrn_reflns_limit_l_max 11
_diffrn_reflns_limit_l_min -11
_diffrn_reflns_number 17891
_diffrn_reflns_theta_full 24.99
_diffrn_reflns_theta_max 24.99
_diffrn_reflns_theta_min 2.37
_diffrn_standards_decay_% .
_diffrn_standards_interval_count .
_diffrn_standards_interval_time .
_diffrn_standards_number 0
_exptl_absorpt_coefficient_mu 0.458
_exptl_absorpt_correction_T_max 0.9454
_exptl_absorpt_correction_T_min 0.8316
_exptl_absorpt_correction_type multi-scan
_exptl_absorpt_process_details SADABS_Bruker_2014
_exptl_crystal_colour colourless
_exptl_crystal_density_diffrn 1.432
_exptl_crystal_density_method 'not measured'
_exptl_crystal_description block
_exptl_crystal_F_000 872
_exptl_crystal_size_max 0.42
_exptl_crystal_size_mid 0.27
_exptl_crystal_size_min 0.12
_refine_diff_density_max 0.356
_refine_diff_density_min -0.333
_refine_diff_density_rms 0.052
_refine_ls_extinction_method none
_refine_ls_goodness_of_fit_ref 1.036
_refine_ls_hydrogen_treatment mixed
_refine_ls_matrix_type full
_refine_ls_number_parameters 249
_refine_ls_number_reflns 3343
_refine_ls_number_restraints 0
_refine_ls_restrained_S_all 1.036
_refine_ls_R_factor_all 0.0735
_refine_ls_R_factor_gt 0.0516
_refine_ls_shift/su_max 0.000
_refine_ls_shift/su_mean 0.000
_refine_ls_structure_factor_coef Fsqd
_refine_ls_weighting_details 'calc w=1/[\s^2^(Fo^2^)+(0.0620P)^2^+1.3823P] where P=(Fo^2^+2Fc^2^)/3'
_refine_ls_weighting_scheme calc
_refine_ls_wR_factor_gt 0.1271
_refine_ls_wR_factor_ref 0.1389
_reflns_number_gt 2482
_reflns_number_total 3343
_reflns_threshold_expression >2sigma(I)
_cod_data_source_file suppl_ncrs-2016-0109_suppl.cif
_cod_data_source_block a_a
_cod_original_sg_symbol_H-M 'P 21/c'
_cod_database_code 8107134

loop_
_symmetry_equiv_pos_as_xyz
'x, y, z'
'-x, y+1/2, -z+1/2'
'-x, -y, -z'
'x, -y-1/2, z-1/2'

loop_
_atom_site_label
_atom_site_type_symbol
_atom_site_fract_x
_atom_site_fract_y
_atom_site_fract_z
_atom_site_U_iso_or_equiv
_atom_site_adp_type
_atom_site_occupancy
_atom_site_symmetry_multiplicity
_atom_site_calc_flag
_atom_site_refinement_flags
_atom_site_disorder_assembly
_atom_site_disorder_group
Cl1 Cl 1.09823(13) 0.33560(5) 1.21524(10) 0.0878(4) Uani 1 1 d . . .
Cl2 Cl 0.83377(14) 0.47998(5) 0.14526(16) 0.1095(5) Uani 1 1 d . . .
S1 S 0.49793(11) 0.32709(3) 0.03028(9) 0.0615(3) Uani 1 1 d . . .
O1 O 0.2764(4) 0.44798(17) 0.4210(5) 0.1149(12) Uani 1 1 d . . .
O2 O 0.2127(5) 0.52704(16) 0.3160(5) 0.1564(17) Uani 1 1 d . . .
N1 N 0.7047(3) 0.31752(8) 0.4698(2) 0.0420(6) Uani 1 1 d . . .
N2 N 0.6620(3) 0.33272(8) 0.3193(3) 0.0429(6) Uani 1 1 d . . .
N3 N 0.2949(4) 0.48605(17) 0.3455(5) 0.0920(12) Uani 1 1 d . . .
N4 N 0.4760(3) 0.26463(10) 0.2541(3) 0.0522(7) Uani 1 1 d . . .
C1 C 0.8326(4) 0.30747(14) 0.7899(4) 0.0659(9) Uani 1 1 d . . .
H1A H 0.7455 0.2847 0.7372 0.079 Uiso 1 1 calc R . .
C2 C 0.8941(4) 0.30506(15) 0.9439(4) 0.0713(10) Uani 1 1 d . . .
H2A H 0.8494 0.2812 0.9970 0.086 Uiso 1 1 calc R . .
C3 C 1.0206(4) 0.33740(14) 1.0199(3) 0.0555(8) Uani 1 1 d . . .
C4 C 1.0859(4) 0.37162(16) 0.9446(4) 0.0672(10) Uani 1 1 d . . .
H4A H 1.1739 0.3938 0.9985 0.081 Uiso 1 1 calc R . .
C5 C 1.0240(4) 0.37380(14) 0.7905(4) 0.0588(8) Uani 1 1 d . . .
H5A H 1.0705 0.3973 0.7384 0.071 Uiso 1 1 calc R . .
C6 C 0.8942(3) 0.34214(11) 0.7097(3) 0.0422(7) Uani 1 1 d . . .
C7 C 0.8235(3) 0.34721(10) 0.5472(3) 0.0401(6) Uani 1 1 d . . .
C8 C 0.8793(3) 0.38578(12) 0.4519(3) 0.0492(7) Uani 1 1 d . . .
H8A H 0.9779 0.3723 0.4443 0.059 Uiso 1 1 calc R . .
H8B H 0.8943 0.4242 0.4925 0.059 Uiso 1 1 calc R . .
C9 C 0.7444(3) 0.38286(11) 0.2999(3) 0.0462(7) Uani 1 1 d . . .
H9A H 0.7852 0.3773 0.2170 0.055 Uiso 1 1 calc R . .
C10 C 0.6407(4) 0.43403(11) 0.2701(3) 0.0512(8) Uani 1 1 d . . .
C11 C 0.6746(4) 0.48077(13) 0.2012(4) 0.0707(10) Uani 1 1 d . . .
C12 C 0.5844(6) 0.52831(15) 0.1755(5) 0.0939(15) Uani 1 1 d . . .
H12A H 0.6096 0.5595 0.1274 0.113 Uiso 1 1 calc R . .
C13 C 0.4587(6) 0.53039(14) 0.2192(5) 0.0929(15) Uani 1 1 d . . .
H13A H 0.3946 0.5627 0.2003 0.111 Uiso 1 1 calc R . .
C14 C 0.4257(4) 0.48452(14) 0.2919(4) 0.0713(11) Uani 1 1 d . . .
C15 C 0.5151(4) 0.43652(12) 0.3170(4) 0.0558(8) Uani 1 1 d . . .
H15A H 0.4903 0.4055 0.3661 0.067 Uiso 1 1 calc R . .
C16 C 0.5448(3) 0.30619(11) 0.2097(3) 0.0429(7) Uani 1 1 d . . .
C17 C 0.3412(4) 0.23227(14) 0.1567(4) 0.0685(10) Uani 1 1 d . . .
H17A H 0.2873 0.2537 0.0638 0.082 Uiso 1 1 calc R . .
H17B H 0.2668 0.2269 0.2090 0.082 Uiso 1 1 calc R . .
C18 C 0.3871(5) 0.17723(15) 0.1165(4) 0.0817(12) Uani 1 1 d . . .
H18A H 0.2934 0.1558 0.0606 0.123 Uiso 1 1 calc R . .
H18B H 0.4478 0.1570 0.2082 0.123 Uiso 1 1 calc R . .
H18C H 0.4505 0.1824 0.0542 0.123 Uiso 1 1 calc R . .
H1N4 H 0.510(4) 0.2570(13) 0.349(4) 0.056(9) Uiso 1 1 d . . .

loop_
_atom_site_aniso_label
_atom_site_aniso_U_11
_atom_site_aniso_U_22
_atom_site_aniso_U_33
_atom_site_aniso_U_23
_atom_site_aniso_U_13
_atom_site_aniso_U_12
Cl1 0.0856(7) 0.1222(9) 0.0451(5) -0.0140(5) 0.0110(5) 0.0170(6)
Cl2 0.0941(8) 0.0880(8) 0.1396(11) 0.0431(7) 0.0338(8) -0.0244(6)
S1 0.0857(6) 0.0466(4) 0.0409(4) 0.0009(3) 0.0095(4) 0.0081(4)
O1 0.094(2) 0.104(3) 0.155(4) -0.021(2) 0.055(2) 0.020(2)
O2 0.133(3) 0.128(3) 0.195(4) -0.012(3) 0.042(3) 0.086(3)
N1 0.0514(14) 0.0290(11) 0.0404(13) -0.0005(9) 0.0102(11) 0.0020(10)
N2 0.0515(14) 0.0299(11) 0.0424(13) 0.0011(10) 0.0110(11) 0.0022(10)
N3 0.073(2) 0.074(2) 0.104(3) -0.039(2) 0.003(2) 0.026(2)
N4 0.0602(17) 0.0388(13) 0.0442(15) -0.0024(11) 0.0027(13) -0.0049(12)
C1 0.067(2) 0.0586(19) 0.057(2) 0.0037(16) 0.0042(18) -0.0254(17)
C2 0.079(3) 0.071(2) 0.053(2) 0.0112(17) 0.0115(19) -0.018(2)
C3 0.0524(19) 0.0646(19) 0.0420(17) -0.0062(15) 0.0080(15) 0.0128(16)
C4 0.049(2) 0.082(2) 0.059(2) -0.0135(18) 0.0051(17) -0.0171(18)
C5 0.0477(19) 0.068(2) 0.055(2) -0.0008(16) 0.0118(16) -0.0152(16)
C6 0.0386(16) 0.0340(13) 0.0487(16) -0.0020(12) 0.0093(13) 0.0033(12)
C7 0.0377(15) 0.0300(13) 0.0487(16) -0.0007(12) 0.0109(13) 0.0053(11)
C8 0.0432(17) 0.0479(16) 0.0545(18) 0.0046(13) 0.0151(15) -0.0005(13)
C9 0.0499(17) 0.0369(14) 0.0498(17) 0.0052(12) 0.0159(14) 0.0012(13)
C10 0.0540(19) 0.0295(14) 0.0539(18) -0.0011(12) -0.0004(15) -0.0016(13)
C11 0.073(2) 0.0417(17) 0.072(2) 0.0075(16) -0.0044(19) -0.0087(16)
C12 0.106(4) 0.0373(19) 0.105(3) 0.0164(19) -0.002(3) -0.005(2)
C13 0.096(3) 0.0353(19) 0.100(3) -0.0041(19) -0.022(3) 0.016(2)
C14 0.063(2) 0.050(2) 0.075(2) -0.0239(17) -0.0069(19) 0.0145(16)
C15 0.059(2) 0.0343(15) 0.0602(19) -0.0090(13) 0.0041(16) 0.0077(14)
C16 0.0490(17) 0.0292(13) 0.0432(15) -0.0043(11) 0.0079(14) 0.0104(12)
C17 0.071(2) 0.0568(19) 0.059(2) -0.0004(16) 0.0013(18) -0.0046(17)
C18 0.104(3) 0.060(2) 0.068(2) -0.0152(17) 0.015(2) -0.015(2)

loop_
_atom_type_symbol
_atom_type_description
_atom_type_scat_dispersion_real
_atom_type_scat_dispersion_imag
_atom_type_scat_source
C C 0.0033 0.0016 'International Tables Vol C Tables 4.2.6.8 and 6.1.1.4'
H H 0.0000 0.0000 'International Tables Vol C Tables 4.2.6.8 and 6.1.1.4'
N N 0.0061 0.0033 'International Tables Vol C Tables 4.2.6.8 and 6.1.1.4'
O O 0.0106 0.0060 'International Tables Vol C Tables 4.2.6.8 and 6.1.1.4'
S S 0.1246 0.1234 'International Tables Vol C Tables 4.2.6.8 and 6.1.1.4'
Cl Cl 0.1484 0.1585 'International Tables Vol C Tables 4.2.6.8 and 6.1.1.4'

loop_
_geom_angle_atom_site_label_1
_geom_angle_atom_site_label_2
_geom_angle_atom_site_label_3
_geom_angle
_geom_angle_site_symmetry_1
_geom_angle_site_symmetry_3
C7 N1 N2 108.2(2) . .
C16 N2 N1 121.5(2) . .
C16 N2 C9 126.0(2) . .
N1 N2 C9 112.2(2) . .
O2 N3 O1 122.7(5) . .
O2 N3 C14 117.5(5) . .
O1 N3 C14 119.8(3) . .
C16 N4 C17 125.6(3) . .
C16 N4 H1N4 117(2) . .
C17 N4 H1N4 117(2) . .
C2 C1 C6 121.7(3) . .
C2 C1 H1A 119.1 . .
C6 C1 H1A 119.1 . .
C3 C2 C1 119.1(3) . .
C3 C2 H2A 120.4 . .
C1 C2 H2A 120.4 . .
C4 C3 C2 120.8(3) . .
C4 C3 Cl1 119.4(3) . .
C2 C3 Cl1 119.7(3) . .
C3 C4 C5 119.7(3) . .
C3 C4 H4A 120.1 . .
C5 C4 H4A 120.1 . .
C4 C5 C6 121.0(3) . .
C4 C5 H5A 119.5 . .
C6 C5 H5A 119.5 . .
C1 C6 C5 117.5(3) . .
C1 C6 C7 121.8(3) . .
C5 C6 C7 120.7(3) . .
N1 C7 C6 121.7(2) . .
N1 C7 C8 113.2(2) . .
C6 C7 C8 125.1(2) . .
C7 C8 C9 102.0(2) . .
C7 C8 H8A 111.4 . .
C9 C8 H8A 111.4 . .
C7 C8 H8B 111.4 . .
C9 C8 H8B 111.4 . .
H8A C8 H8B 109.2 . .
N2 C9 C10 111.6(2) . .
N2 C9 C8 101.3(2) . .
C10 C9 C8 112.3(2) . .
N2 C9 H9A 110.5 . .
C10 C9 H9A 110.5 . .
C8 C9 H9A 110.5 . .
C15 C10 C11 118.3(3) . .
C15 C10 C9 121.1(3) . .
C11 C10 C9 120.5(3) . .
C12 C11 C10 121.8(4) . .
C12 C11 Cl2 118.4(3) . .
C10 C11 Cl2 119.7(3) . .
C13 C12 C11 119.8(4) . .
C13 C12 H12A 120.1 . .
C11 C12 H12A 120.1 . .
C12 C13 C14 119.0(4) . .
C12 C13 H13A 120.5 . .
C14 C13 H13A 120.5 . .
C15 C14 C13 121.4(4) . .
C15 C14 N3 118.1(4) . .
C13 C14 N3 120.5(4) . .
C10 C15 C14 119.6(3) . .
C10 C15 H15A 120.2 . .
C14 C15 H15A 120.2 . .
N4 C16 N2 116.2(2) . .
N4 C16 S1 124.8(2) . .
N2 C16 S1 119.0(2) . .
N4 C17 C18 112.3(3) . .
N4 C17 H17A 109.1 . .
C18 C17 H17A 109.1 . .
N4 C17 H17B 109.1 . .
C18 C17 H17B 109.1 . .
H17A C17 H17B 107.9 . .
C17 C18 H18A 109.5 . .
C17 C18 H18B 109.5 . .
H18A C18 H18B 109.5 . .
C17 C18 H18C 109.5 . .
H18A C18 H18C 109.5 . .
H18B C18 H18C 109.5 . .

loop_
_geom_bond_atom_site_label_1
_geom_bond_atom_site_label_2
_geom_bond_distance
_geom_bond_site_symmetry_2
Cl1 C3 1.741(3) .
Cl2 C11 1.730(4) .
S1 C16 1.685(3) .
O1 N3 1.213(5) .
O2 N3 1.209(4) .
N1 C7 1.290(3) .
N1 N2 1.395(3) .
N2 C16 1.360(4) .
N2 C9 1.468(3) .
N3 C14 1.467(6) .
N4 C16 1.329(4) .
N4 C17 1.474(4) .
N4 H1N4 0.87(3) .
C1 C2 1.374(5) .
C1 C6 1.382(4) .
C1 H1A 0.9500 .
C2 C3 1.368(5) .
C2 H2A 0.9500 .
C3 C4 1.365(5) .
C4 C5 1.374(4) .
C4 H4A 0.9500 .
C5 C6 1.390(4) .
C5 H5A 0.9500 .
C6 C7 1.456(4) .
C7 C8 1.511(4) .
C8 C9 1.534(4) .
C8 H8A 0.9900 .
C8 H8B 0.9900 .
C9 C10 1.516(4) .
C9 H9A 1.0000 .
C10 C15 1.383(5) .
C10 C11 1.391(4) .
C11 C12 1.379(5) .
C12 C13 1.364(7) .
C12 H12A 0.9500 .
C13 C14 1.391(6) .
C13 H13A 0.9500 .
C14 C15 1.384(4) .
C15 H15A 0.9500 .
C17 C18 1.478(5) .
C17 H17A 0.9900 .
C17 H17B 0.9900 .
C18 H18A 0.9800 .
C18 H18B 0.9800 .
C18 H18C 0.9800 .

loop_
_geom_torsion_atom_site_label_1
_geom_torsion_atom_site_label_2
_geom_torsion_atom_site_label_3
_geom_torsion_atom_site_label_4
_geom_torsion
_geom_torsion_site_symmetry_1
_geom_torsion_site_symmetry_2
_geom_torsion_site_symmetry_3
_geom_torsion_site_symmetry_4
C7 N1 N2 C16 176.5(2) . . . .
C7 N1 N2 C9 -10.0(3) . . . .
C6 C1 C2 C3 -0.7(6) . . . .
C1 C2 C3 C4 -0.2(6) . . . .
C1 C2 C3 Cl1 179.1(3) . . . .
C2 C3 C4 C5 0.2(5) . . . .
Cl1 C3 C4 C5 -179.1(3) . . . .
C3 C4 C5 C6 0.8(5) . . . .
C2 C1 C6 C5 1.5(5) . . . .
C2 C1 C6 C7 -176.3(3) . . . .
C4 C5 C6 C1 -1.6(5) . . . .
C4 C5 C6 C7 176.2(3) . . . .
N2 N1 C7 C6 178.6(2) . . . .
N2 N1 C7 C8 -2.2(3) . . . .
C1 C6 C7 N1 -3.5(4) . . . .
C5 C6 C7 N1 178.8(3) . . . .
C1 C6 C7 C8 177.3(3) . . . .
C5 C6 C7 C8 -0.4(4) . . . .
N1 C7 C8 C9 12.4(3) . . . .
C6 C7 C8 C9 -168.4(2) . . . .
C16 N2 C9 C10 70.4(3) . . . .
N1 N2 C9 C10 -102.8(3) . . . .
C16 N2 C9 C8 -169.9(3) . . . .
N1 N2 C9 C8 16.9(3) . . . .
C7 C8 C9 N2 -16.3(3) . . . .
C7 C8 C9 C10 102.9(3) . . . .
N2 C9 C10 C15 24.4(4) . . . .
C8 C9 C10 C15 -88.5(3) . . . .
N2 C9 C10 C11 -158.8(3) . . . .
C8 C9 C10 C11 88.3(3) . . . .
C15 C10 C11 C12 -1.7(5) . . . .
C9 C10 C11 C12 -178.7(3) . . . .
C15 C10 C11 Cl2 178.4(2) . . . .
C9 C10 C11 Cl2 1.4(4) . . . .
C10 C11 C12 C13 0.5(6) . . . .
Cl2 C11 C12 C13 -179.5(3) . . . .
C11 C12 C13 C14 1.2(6) . . . .
C12 C13 C14 C15 -1.7(6) . . . .
C12 C13 C14 N3 177.8(4) . . . .
O2 N3 C14 C15 -176.2(4) . . . .
O1 N3 C14 C15 6.5(5) . . . .
O2 N3 C14 C13 4.3(5) . . . .
O1 N3 C14 C13 -173.0(4) . . . .
C11 C10 C15 C14 1.2(4) . . . .
C9 C10 C15 C14 178.1(3) . . . .
C13 C14 C15 C10 0.5(5) . . . .
N3 C14 C15 C10 -179.0(3) . . . .
C17 N4 C16 N2 176.3(3) . . . .
C17 N4 C16 S1 -4.3(4) . . . .
N1 N2 C16 N4 -1.1(4) . . . .
C9 N2 C16 N4 -173.7(2) . . . .
N1 N2 C16 S1 179.39(18) . . . .
C9 N2 C16 S1 6.8(4) . . . .
C16 N4 C17 C18 101.7(4) . . . .
